data_7033661
loop_
_publ_author_name
'Less, Robert J.'
'Allen, Lucy K.'
'Steiner, Alexander'
'Wright, Dominic S.'

_publ_section_title
;
 Multiple deprotonation of primary aromatic diamines by LiAlH4.
;
_journal_issue 9
_journal_name_full 'Dalton transactions (Cambridge, England : 2003)'
_journal_page_first 4141
_journal_page_last 4147
_journal_paper_doi 10.1039/c4dt03802a
_journal_volume 44
_journal_year 2015
_chemical_formula_moiety 'C20 H16 Al N4 1-, C12 H32 Li N4 1+'
_chemical_formula_sum 'C32 H48 Al Li N8'
_chemical_formula_weight 578.70
_chemical_name_systematic
; 
 ? 
;
_chemical_properties_physical 'Air-sensitive, Moisture-sensitive'
_space_group_IT_number 70
_symmetry_cell_setting orthorhombic
_symmetry_space_group_name_Hall '-F 2uv 2vw'
_symmetry_space_group_name_H-M 'F d d d :2'
_atom_sites_solution_hydrogens geom
_atom_sites_solution_primary direct
_atom_sites_solution_secondary difmap
_audit_creation_method SHELXL-97
_audit_update_record
;
2014-12-08 deposited with the CCDC.
2015-01-15 downloaded from the CCDC.
;
_cell_angle_alpha 90.00
_cell_angle_beta 90.00
_cell_angle_gamma 90.00
_cell_formula_units_Z 16
_cell_length_a 21.4696(13)
_cell_length_b 21.4696(13)
_cell_length_c 29.3995(17)
_cell_measurement_reflns_used 5514
_cell_measurement_temperature 180(2)
_cell_measurement_theta_max 79.77
_cell_measurement_theta_min 6.613
_cell_volume 13551.5(14)
_computing_cell_refinement 'HKL Scalepack (Otwinowski & Minor 1997)'
_computing_data_collection 'Collect (Nonius B.V. 1998)'
_computing_data_reduction
;
 HKL Denzo and Scalepack (Otwinowski & Minor 1997)
;
_computing_publication_material 'SHELXL-97 (Sheldrick 1997)'
_computing_structure_refinement 'SHELXL-97 (Sheldrick 1997)'
_computing_structure_solution 'SIR-92 (Altomare et al. 1994)'
_diffrn_ambient_temperature 180(2)
_diffrn_measured_fraction_theta_full 0.985
_diffrn_measured_fraction_theta_max 0.987
_diffrn_measurement_device_type 'Nonius Kappa CCD'
_diffrn_measurement_method 'Thin slice \w and \f scans'
_diffrn_radiation_monochromator graphite
_diffrn_radiation_source 'fine-focus sealed tube'
_diffrn_radiation_type CuK\a
_diffrn_radiation_wavelength 1.54184
_diffrn_reflns_av_R_equivalents 0.0507
_diffrn_reflns_av_sigmaI/netI 0.0502
_diffrn_reflns_limit_h_max 22
_diffrn_reflns_limit_h_min -22
_diffrn_reflns_limit_k_max 23
_diffrn_reflns_limit_k_min -17
_diffrn_reflns_limit_l_max 26
_diffrn_reflns_limit_l_min -31
_diffrn_reflns_number 9270
_diffrn_reflns_theta_full 56.02
_diffrn_reflns_theta_max 56.02
_diffrn_reflns_theta_min 7.94
_exptl_absorpt_coefficient_mu 0.770
_exptl_absorpt_correction_T_max 1.000
_exptl_absorpt_correction_T_min 0.863
_exptl_absorpt_correction_type multi-scan
_exptl_absorpt_process_details
;
multi-scan from symmetry-related measurements 
 Sortav (Blessing 1995)
;
_exptl_crystal_colour colourless
_exptl_crystal_density_diffrn 1.135
_exptl_crystal_density_method 'not measured'
_exptl_crystal_description block
_exptl_crystal_F_000 4992
_exptl_crystal_recrystallization_method 'Re-crystallisation from solvent: THF/TMEDA'
_exptl_crystal_size_max 0.250
_exptl_crystal_size_mid 0.170
_exptl_crystal_size_min 0.170
_refine_diff_density_max 0.329
_refine_diff_density_min -0.162
_refine_diff_density_rms 0.045
_refine_ls_extinction_method none
_refine_ls_goodness_of_fit_ref 1.003
_refine_ls_hydrogen_treatment constr
_refine_ls_matrix_type full
_refine_ls_number_parameters 192
_refine_ls_number_reflns 2194
_refine_ls_number_restraints 209
_refine_ls_restrained_S_all 0.989
_refine_ls_R_factor_all 0.1388
_refine_ls_R_factor_gt 0.1034
_refine_ls_shift/su_max 0.000
_refine_ls_shift/su_mean 0.000
_refine_ls_structure_factor_coef Fsqd
_refine_ls_weighting_details 'calc w=1/[\s^2^(Fo^2^)+(0.1500P)^2^+50.0000P] where P=(Fo^2^+2Fc^2^)/3'
_refine_ls_weighting_scheme calc
_refine_ls_wR_factor_gt 0.2653
_refine_ls_wR_factor_ref 0.2892
_reflns_number_gt 1531
_reflns_number_total 2194
_reflns_threshold_expression >2sigma(I)
_cod_data_source_file c4dt03802a2.cif
_cod_data_source_block dw1436afddd
_cod_depositor_comments 'Adding full bibliography for 7033660--7033662.cif.'
_cod_original_sg_symbol_H-M Fddd
_cod_database_code 7033661

loop_
_symmetry_equiv_pos_as_xyz
'x, y, z'
'-x+3/4, -y+3/4, z'
'-x+3/4, y, -z+3/4'
'x, -y+3/4, -z+3/4'
'x, y+1/2, z+1/2'
'-x+3/4, -y+5/4, z+1/2'
'-x+3/4, y+1/2, -z+5/4'
'x, -y+5/4, -z+5/4'
'x+1/2, y, z+1/2'
'-x+5/4, -y+3/4, z+1/2'
'-x+5/4, y, -z+5/4'
'x+1/2, -y+3/4, -z+5/4'
'x+1/2, y+1/2, z'
'-x+5/4, -y+5/4, z'
'-x+5/4, y+1/2, -z+3/4'
'x+1/2, -y+5/4, -z+3/4'
'-x, -y, -z'
'x-3/4, y-3/4, -z'
'x-3/4, -y, z-3/4'
'-x, y-3/4, z-3/4'
'-x, -y+1/2, -z+1/2'
'x-3/4, y-1/4, -z+1/2'
'x-3/4, -y+1/2, z-1/4'
'-x, y-1/4, z-1/4'
'-x+1/2, -y, -z+1/2'
'x-1/4, y-3/4, -z+1/2'
'x-1/4, -y, z-1/4'
'-x+1/2, y-3/4, z-1/4'
'-x+1/2, -y+1/2, -z'
'x-1/4, y-1/4, -z'
'x-1/4, -y+1/2, z-3/4'
'-x+1/2, y-1/4, z-3/4'

loop_
_atom_site_label
_atom_site_type_symbol
_atom_site_fract_x
_atom_site_fract_y
_atom_site_fract_z
_atom_site_U_iso_or_equiv
_atom_site_adp_type
_atom_site_occupancy
_atom_site_symmetry_multiplicity
_atom_site_calc_flag
_atom_site_refinement_flags
Al1 Al 0.1250 0.6250 0.01713(13) 0.1151(13) Uani 1 2 d SU
N1 N 0.1200(3) 0.6967(3) -0.0168(3) 0.121(3) Uani 1 1 d DU
H1 H 0.1521 0.7046 -0.0334 0.145 Uiso 1 1 calc R
C1 C 0.0731(4) 0.7392(3) -0.0198(3) 0.0953(19) Uani 1 1 d DU
C2 C 0.0188(4) 0.7335(3) 0.0085(2) 0.0897(17) Uani 1 1 d DU
C3 C -0.0291(4) 0.7781(3) 0.0029(2) 0.0956(18) Uani 1 1 d DU
C4 C -0.0220(5) 0.8255(4) -0.0301(3) 0.117(3) Uani 1 1 d DU
H4 H -0.0542 0.8537 -0.0347 0.140 Uiso 1 1 calc R
C5 C 0.0300(5) 0.8308(4) -0.0546(3) 0.108(2) Uani 1 1 d DU
H5 H 0.0345 0.8632 -0.0753 0.130 Uiso 1 1 calc R
C6 C 0.0769(4) 0.7879(3) -0.0488(3) 0.105(2) Uani 1 1 d DU
H6 H 0.1131 0.7926 -0.0658 0.126 Uiso 1 1 calc R
N2 N 0.0547(4) 0.6402(3) 0.0491(3) 0.120(2) Uani 1 1 d DU
H2 H 0.0483 0.6158 0.0718 0.144 Uiso 1 1 calc R
C7 C 0.0098(4) 0.6849(3) 0.0425(3) 0.098(2) Uani 1 1 d DU
C8 C -0.0436(4) 0.6843(4) 0.0671(3) 0.111(2) Uani 1 1 d DU
H8 H -0.0489 0.6534 0.0890 0.133 Uiso 1 1 calc R
C9 C -0.0906(5) 0.7279(4) 0.0611(3) 0.121(3) Uani 1 1 d DU
H9 H -0.1267 0.7260 0.0785 0.145 Uiso 1 1 calc R
C10 C -0.0833(4) 0.7726(4) 0.0303(3) 0.118(3) Uani 1 1 d DU
H10 H -0.1151 0.8015 0.0265 0.142 Uiso 1 1 calc R
C11 C 0.7541(7) 0.8889(7) 0.1362(5) 0.205(6) Uani 1 1 d DU
H11A H 0.7674 0.9188 0.1134 0.246 Uiso 1 1 calc R
H11B H 0.7858 0.8886 0.1597 0.246 Uiso 1 1 calc R
N11 N 0.6935(4) 0.9144(3) 0.15791(19) 0.125(2) Uani 1 1 d DU
C13 C 0.6924(7) 0.9038(6) 0.2064(3) 0.166(4) Uani 1 1 d DU
H13A H 0.6898 0.8599 0.2122 0.249 Uiso 1 1 calc R
H13B H 0.6569 0.9244 0.2194 0.249 Uiso 1 1 calc R
H13C H 0.7298 0.9201 0.2197 0.249 Uiso 1 1 calc R
C14 C 0.6954(7) 0.9820(4) 0.1514(4) 0.177(5) Uani 1 1 d DU
H14A H 0.6955 0.9913 0.1195 0.265 Uiso 1 1 calc R
H14B H 0.7325 0.9985 0.1652 0.265 Uiso 1 1 calc R
H14C H 0.6595 1.0006 0.1654 0.265 Uiso 1 1 calc R
C12 C 0.7545(7) 0.8324(7) 0.1164(5) 0.211(6) Uani 1 1 d DU
H12A H 0.7638 0.8018 0.1397 0.253 Uiso 1 1 calc R
H12B H 0.7884 0.8314 0.0947 0.253 Uiso 1 1 calc R
N12 N 0.6948(5) 0.8117(3) 0.0918(2) 0.136(3) Uani 1 1 d DU
C15 C 0.6957(7) 0.7446(5) 0.0950(5) 0.194(5) Uani 1 1 d DU
H15A H 0.6896 0.7324 0.1261 0.290 Uiso 1 1 calc R
H15B H 0.7351 0.7292 0.0845 0.290 Uiso 1 1 calc R
H15C H 0.6629 0.7275 0.0766 0.290 Uiso 1 1 calc R
C16 C 0.7018(8) 0.8266(8) 0.0451(3) 0.205(6) Uani 1 1 d DU
H16A H 0.7039 0.8710 0.0416 0.307 Uiso 1 1 calc R
H16B H 0.6668 0.8108 0.0284 0.307 Uiso 1 1 calc R
H16C H 0.7394 0.8081 0.0337 0.307 Uiso 1 1 calc R
Li1 Li 0.6250 0.8629(6) 0.1250 0.101(3) Uani 1 2 d SDU

loop_
_atom_site_aniso_label
_atom_site_aniso_U_11
_atom_site_aniso_U_22
_atom_site_aniso_U_33
_atom_site_aniso_U_23
_atom_site_aniso_U_13
_atom_site_aniso_U_12
Al1 0.135(4) 0.083(2) 0.128(3) 0.000 0.000 0.0243(19)
N1 0.119(6) 0.092(4) 0.153(6) 0.013(4) 0.016(5) 0.027(4)
C1 0.110(5) 0.076(4) 0.100(5) -0.009(3) -0.016(4) 0.007(4)
C2 0.111(5) 0.067(4) 0.091(4) -0.019(3) -0.004(4) 0.001(3)
C3 0.102(6) 0.082(5) 0.103(5) -0.007(3) -0.009(4) 0.005(3)
C4 0.136(7) 0.087(5) 0.127(7) 0.002(4) -0.011(5) 0.011(5)
C5 0.153(8) 0.078(5) 0.092(5) 0.010(4) -0.016(5) -0.001(4)
C6 0.144(7) 0.081(5) 0.090(5) 0.000(4) -0.004(5) 0.005(4)
N2 0.131(6) 0.093(4) 0.137(6) 0.023(4) 0.009(4) 0.021(4)
C7 0.112(5) 0.076(4) 0.105(5) -0.016(3) -0.011(4) 0.002(4)
C8 0.122(6) 0.105(6) 0.105(5) -0.018(4) 0.007(5) -0.004(4)
C9 0.110(6) 0.123(7) 0.131(6) -0.012(5) 0.014(5) 0.000(5)
C10 0.113(6) 0.121(6) 0.121(7) -0.015(4) 0.006(5) 0.004(5)
C11 0.167(9) 0.235(12) 0.213(11) -0.105(11) 0.012(8) -0.030(8)
N11 0.181(7) 0.112(5) 0.080(4) -0.027(3) -0.010(4) -0.012(4)
C13 0.258(14) 0.160(9) 0.079(5) 0.012(5) -0.031(6) -0.025(9)
C14 0.264(14) 0.117(6) 0.148(9) 0.025(6) -0.031(10) -0.049(7)
C12 0.147(8) 0.236(12) 0.250(12) -0.130(11) -0.024(9) 0.045(8)
N12 0.192(8) 0.129(5) 0.088(4) -0.034(4) -0.002(5) 0.014(5)
C15 0.254(14) 0.110(6) 0.217(12) -0.008(7) 0.014(12) 0.043(7)
C16 0.277(16) 0.229(13) 0.109(6) 0.014(7) 0.053(8) 0.070(12)
Li1 0.152(9) 0.087(9) 0.062(7) 0.000 -0.005(6) 0.000

loop_
_atom_type_symbol
_atom_type_description
_atom_type_scat_dispersion_real
_atom_type_scat_dispersion_imag
_atom_type_scat_source
C C 0.0181 0.0091 'International Tables Vol C Tables 4.2.6.8 and 6.1.1.4'
H H 0.0000 0.0000 'International Tables Vol C Tables 4.2.6.8 and 6.1.1.4'
Li Li 0.0008 0.0003 'International Tables Vol C Tables 4.2.6.8 and 6.1.1.4'
N N 0.0311 0.0180 'International Tables Vol C Tables 4.2.6.8 and 6.1.1.4'
Al Al 0.2130 0.2455 'International Tables Vol C Tables 4.2.6.8 and 6.1.1.4'

loop_
_geom_angle_atom_site_label_1
_geom_angle_atom_site_label_2
_geom_angle_atom_site_label_3
_geom_angle
_geom_angle_site_symmetry_1
_geom_angle_site_symmetry_3
N2 Al1 N2 117.4(5) 14_455 .
N2 Al1 N1 118.8(3) 14_455 .
N2 Al1 N1 94.7(3) . .
N2 Al1 N1 94.7(3) 14_455 14_455
N2 Al1 N1 118.8(3) . 14_455
N1 Al1 N1 114.2(5) . 14_455
C1 N1 Al1 129.7(6) . .
C6 C1 N1 120.9(8) . .
C6 C1 C2 118.7(7) . .
N1 C1 C2 120.4(7) . .
C3 C2 C1 117.6(6) . .
C3 C2 C7 117.9(7) . .
C1 C2 C7 124.4(7) . .
C4 C3 C2 119.3(7) . .
C4 C3 C10 122.5(8) . .
C2 C3 C10 118.2(7) . .
C5 C4 C3 121.5(8) . .
C4 C5 C6 119.3(8) . .
C1 C6 C5 123.5(9) . .
C7 N2 Al1 129.7(6) . .
C8 C7 N2 120.7(8) . .
C8 C7 C2 119.0(7) . .
N2 C7 C2 120.3(8) . .
C7 C8 C9 122.6(9) . .
C10 C9 C8 119.3(9) . .
C9 C10 C3 122.9(9) . .
C12 C11 N11 120.1(11) . .
C13 N11 C14 106.6(7) . .
C13 N11 C11 111.4(10) . .
C14 N11 C11 105.8(9) . .
C13 N11 Li1 111.4(7) . .
C14 N11 Li1 119.1(8) . .
C11 N11 Li1 102.4(6) . .
C11 C12 N12 117.3(10) . .
C16 N12 C15 106.7(9) . .
C16 N12 C12 107.7(11) . .
C15 N12 C12 104.2(10) . .
C16 N12 Li1 114.1(8) . .
C15 N12 Li1 120.1(9) . .
C12 N12 Li1 102.9(6) . .
N11 Li1 N11 115.7(8) 11_554 .
N11 Li1 N12 124.5(3) 11_554 .
N11 Li1 N12 89.5(3) . .
N11 Li1 N12 89.5(3) 11_554 11_554
N11 Li1 N12 124.5(3) . 11_554
N12 Li1 N12 116.8(8) . 11_554

loop_
_geom_bond_atom_site_label_1
_geom_bond_atom_site_label_2
_geom_bond_distance
_geom_bond_site_symmetry_2
Al1 N2 1.808(8) 14_455
Al1 N2 1.808(8) .
Al1 N1 1.838(7) .
Al1 N1 1.838(7) 14_455
N1 C1 1.362(9) .
C1 C6 1.352(9) .
C1 C2 1.437(9) .
C2 C3 1.415(11) .
C2 C7 1.456(9) .
C3 C4 1.413(10) .
C3 C10 1.421(10) .
C4 C5 1.333(10) .
C5 C6 1.375(11) .
N2 C7 1.373(9) .
C7 C8 1.357(10) .
C8 C9 1.388(11) .
C9 C10 1.328(11) .
C11 C12 1.345(18) .
C11 N11 1.551(14) .
N11 C13 1.443(9) .
N11 C14 1.464(10) .
N11 Li1 2.078(9) .
C12 N12 1.538(14) .
N12 C16 1.417(10) .
N12 C15 1.444(10) .
N12 Li1 2.100(10) .
Li1 N11 2.078(9) 11_554
Li1 N12 2.100(10) 11_554
